data_4333470
loop_
_publ_author_name
'Cheng, Yi-Ming'
'Li, Elise Y.'
'Lee, Gene-Hsiang'
'Chou, Pi-Tai'
'Lin, Sue-Yi'
'Shu, Ching-Fong'
'Hwang, Kwun-Chi'
'Chen, Yao-Lun'
'Song, Yi-Hwa'
'Chi, Yun'

_publ_section_title
;
 Strategic Design and Synthesis of Osmium(II) Complexes Bearing a Single
 Pyridyl Azolate \p-Chromophore:&#x00A0; Achieving High-Efficiency Blue
 Phosphorescence by Localized Excitation
;
_journal_issue 24
_journal_name_full 'Inorganic Chemistry'
_journal_page_first 10276
_journal_page_last 10286
_journal_paper_doi 10.1021/ic7015269
_journal_volume 46
_journal_year 2007
_chemical_formula_sum 'C14 H5 F6 N3 O5 Os'
_chemical_formula_weight 599.41
_chemical_name_systematic
; 
 ? 
;
_space_group_IT_number 2
_symmetry_cell_setting triclinic
_symmetry_space_group_name_Hall '-P 1'
_symmetry_space_group_name_H-M 'P -1'
_atom_sites_solution_hydrogens geom
_atom_sites_solution_primary direct
_atom_sites_solution_secondary difmap
_audit_creation_method SHELXL-97
_cell_angle_alpha 85.4865(10)
_cell_angle_beta 74.0517(11)
_cell_angle_gamma 71.1197(11)
_cell_formula_units_Z 4
_cell_length_a 9.9557(1)
_cell_length_b 12.0647(2)
_cell_length_c 15.7194(3)
_cell_measurement_reflns_used all
_cell_measurement_temperature 150(1)
_cell_measurement_theta_max 27.50
_cell_measurement_theta_min 1.00
_cell_volume 1717.64(5)
_computing_cell_refinement DENZO-SMN
_computing_data_collection 'NONIUS COLLECT'
_computing_data_reduction DENZO-SMN
_computing_molecular_graphics 'Bruker SHELXTL'
_computing_publication_material 'Bruker SHELXTL'
_computing_structure_refinement 'SHELXL-97 (Sheldrick, 1997)'
_computing_structure_solution 'SHELXS-97 (Sheldrick, 1990)'
_diffrn_ambient_temperature 150(1)
_diffrn_measured_fraction_theta_full 0.999
_diffrn_measured_fraction_theta_max 0.999
_diffrn_measurement_device_type 'NONIUS KappaCCD'
_diffrn_measurement_method '\w scans'
_diffrn_radiation_monochromator graphite
_diffrn_radiation_source 'fine-focus sealed tube'
_diffrn_radiation_type MoK\a
_diffrn_radiation_wavelength 0.71073
_diffrn_reflns_av_R_equivalents 0.0606
_diffrn_reflns_av_sigmaI/netI 0.0477
_diffrn_reflns_limit_h_max 12
_diffrn_reflns_limit_h_min -12
_diffrn_reflns_limit_k_max 15
_diffrn_reflns_limit_k_min -15
_diffrn_reflns_limit_l_max 20
_diffrn_reflns_limit_l_min -20
_diffrn_reflns_number 24159
_diffrn_reflns_theta_full 27.50
_diffrn_reflns_theta_max 27.50
_diffrn_reflns_theta_min 1.35
_exptl_absorpt_coefficient_mu 7.521
_exptl_absorpt_correction_T_max 0.499
_exptl_absorpt_correction_T_min 0.228
_exptl_absorpt_correction_type multi-scan
_exptl_crystal_colour colorless
_exptl_crystal_density_diffrn 2.318
_exptl_crystal_density_method 'not measured'
_exptl_crystal_description block
_exptl_crystal_F_000 1120
_exptl_crystal_size_max 0.28
_exptl_crystal_size_mid 0.20
_exptl_crystal_size_min 0.20
_refine_diff_density_max 1.804
_refine_diff_density_min -2.054
_refine_diff_density_rms 0.185
_refine_ls_extinction_coef 0.00174(15)
_refine_ls_extinction_expression Fc^*^=kFc[1+0.001xFc^2^\l^3^/sin(2\q)]^-1/4^
_refine_ls_extinction_method SHELXL
_refine_ls_goodness_of_fit_ref 1.015
_refine_ls_hydrogen_treatment constr
_refine_ls_matrix_type full
_refine_ls_number_parameters 569
_refine_ls_number_reflns 7880
_refine_ls_number_restraints 0
_refine_ls_restrained_S_all 1.015
_refine_ls_R_factor_all 0.0413
_refine_ls_R_factor_gt 0.0326
_refine_ls_shift/su_max 0.008
_refine_ls_shift/su_mean 0.001
_refine_ls_structure_factor_coef Fsqd
_refine_ls_weighting_details 'calc w=1/[\s^2^(Fo^2^)+(0.0507P)^2^+0.1514P] where P=(Fo^2^+2Fc^2^)/3'
_refine_ls_weighting_scheme calc
_refine_ls_wR_factor_gt 0.0779
_refine_ls_wR_factor_ref 0.0844
_reflns_number_gt 6651
_reflns_number_total 7880
_reflns_threshold_expression >2sigma(I)
_cod_data_source_file ic7015269sup1.cif
_cod_data_source_block ic11594
_cod_depositor_comments
;
The following automatic conversions were performed:

'_symmetry_cell_setting' value 'Triclinic' changed to 'triclinic'
according to /home/saulius/struct/CIF-dictionaries/cif_core.dic
dictionary named 'cif_core.dic' version 2.4.2 from 2011-04-26.

Automatic conversion script
Id: cif_fix_values 1891 2012-01-12 08:04:46Z andrius 
;
_cod_original_sg_symbol_H-M P-1
_cod_database_code 4333470

loop_
_symmetry_equiv_pos_as_xyz
'x, y, z'
'-x, -y, -z'

loop_
_atom_site_label
_atom_site_type_symbol
_atom_site_fract_x
_atom_site_fract_y
_atom_site_fract_z
_atom_site_U_iso_or_equiv
_atom_site_adp_type
_atom_site_occupancy
_atom_site_symmetry_multiplicity
_atom_site_calc_flag
_atom_site_refinement_flags
_atom_site_disorder_assembly
_atom_site_disorder_group
Os1 Os 0.000410(18) 0.287214(13) 0.604167(10) 0.02116(7) Uani 1 1 d . . .
O1 O -0.1501(4) 0.5202(3) 0.7020(2) 0.0356(8) Uani 1 1 d . . .
O2 O -0.2730(4) 0.2136(3) 0.6953(2) 0.0391(8) Uani 1 1 d . . .
O3 O -0.1055(4) 0.3742(3) 0.4383(2) 0.0337(8) Uani 1 1 d . . .
O4 O 0.1315(4) 0.1246(3) 0.5441(2) 0.0257(7) Uani 1 1 d . . .
O5 O -0.0008(5) 0.0116(4) 0.6186(4) 0.086(2) Uani 1 1 d . . .
N1 N 0.1214(4) 0.2217(3) 0.7007(2) 0.0246(8) Uani 1 1 d . . .
N2 N 0.1930(4) 0.3265(3) 0.5507(2) 0.0232(8) Uani 1 1 d . . .
N3 N 0.2399(4) 0.3783(3) 0.4747(2) 0.0242(8) Uani 1 1 d . . .
C1 C -0.0964(5) 0.4352(4) 0.6633(3) 0.0263(10) Uani 1 1 d . . .
C2 C -0.1709(6) 0.2364(4) 0.6620(3) 0.0299(10) Uani 1 1 d . . .
C3 C -0.0716(5) 0.3429(4) 0.5009(3) 0.0263(10) Uani 1 1 d . . .
C4 C 0.0755(6) 0.1688(4) 0.7770(3) 0.0344(11) Uani 1 1 d . . .
H4A H -0.0200 0.1607 0.7918 0.041 Uiso 1 1 calc R . .
C5 C 0.1623(7) 0.1266(5) 0.8331(3) 0.0453(14) Uani 1 1 d . . .
H5A H 0.1266 0.0907 0.8868 0.054 Uiso 1 1 calc R . .
C6 C 0.3019(6) 0.1358(5) 0.8124(4) 0.0430(13) Uani 1 1 d . . .
H6A H 0.3633 0.1064 0.8512 0.052 Uiso 1 1 calc R . .
C7 C 0.3508(6) 0.1885(4) 0.7345(3) 0.0331(11) Uani 1 1 d . . .
H7A H 0.4469 0.1955 0.7187 0.040 Uiso 1 1 calc R . .
C8 C 0.2589(5) 0.2312(4) 0.6790(3) 0.0243(9) Uani 1 1 d . . .
C9 C 0.2969(5) 0.2895(4) 0.5956(3) 0.0232(9) Uani 1 1 d . . .
C10 C 0.4199(5) 0.3192(4) 0.5472(3) 0.0257(9) Uani 1 1 d . . .
H10A H 0.5107 0.3058 0.5612 0.031 Uiso 1 1 calc R . .
C11 C 0.3768(5) 0.3734(4) 0.4733(3) 0.0238(9) Uani 1 1 d . . .
C12 C 0.4624(5) 0.4255(4) 0.3975(3) 0.0282(10) Uani 1 1 d . . .
C13 C 0.1082(6) 0.0280(4) 0.5705(3) 0.0329(11) Uani 1 1 d . . .
C14 C 0.2444(6) -0.0781(4) 0.5375(3) 0.0313(11) Uani 1 1 d . . .
F1 F 0.5933(3) 0.4195(2) 0.40870(19) 0.0396(7) Uani 1 1 d . . .
F2 F 0.3928(3) 0.5405(2) 0.38802(19) 0.0375(7) Uani 1 1 d . . .
F3 F 0.4873(4) 0.3750(3) 0.32032(19) 0.0502(9) Uani 1 1 d . . .
F4 F 0.3353(4) -0.0929(4) 0.5870(3) 0.0704(12) Uani 1 1 d . . .
F5 F 0.3202(5) -0.0674(3) 0.4557(2) 0.0668(12) Uani 1 1 d . . .
F6 F 0.2119(5) -0.1753(3) 0.5403(4) 0.0847(15) Uani 1 1 d . . .
Os2 Os 0.033996(19) 0.292853(14) 0.109550(10) 0.02319(7) Uani 1 1 d . . .
O6 O -0.1097(4) 0.5287(3) 0.2037(2) 0.0422(9) Uani 1 1 d . . .
O7 O -0.2169(4) 0.2059(4) 0.2217(3) 0.0473(10) Uani 1 1 d . . .
O8 O -0.1187(4) 0.3598(3) -0.0400(2) 0.0375(8) Uani 1 1 d . . .
O9 O 0.1654(4) 0.1292(3) 0.0519(2) 0.0328(8) Uani 1 1 d . . .
O10 O 0.0650(8) 0.0246(6) 0.1554(4) 0.0365(17) Uani 0.50 1 d P A 1
O10' O 0.0015(10) 0.0483(7) 0.0486(6) 0.056(2) Uani 0.50 1 d P B 2
N4 N 0.1782(4) 0.2413(3) 0.1938(2) 0.0257(8) Uani 1 1 d . . .
N5 N 0.2146(4) 0.3405(3) 0.0390(2) 0.0228(8) Uani 1 1 d . . .
N6 N 0.2435(4) 0.3882(3) -0.0404(2) 0.0256(8) Uani 1 1 d . A .
C15 C -0.0591(6) 0.4425(5) 0.1655(3) 0.0309(11) Uani 1 1 d . . .
C16 C -0.1200(6) 0.2330(4) 0.1800(3) 0.0344(11) Uani 1 1 d . . .
C17 C -0.0660(6) 0.3371(4) 0.0170(3) 0.0328(11) Uani 1 1 d . . .
C18 C 0.1494(6) 0.1893(4) 0.2734(3) 0.0313(11) Uani 1 1 d . . .
H18A H 0.0564 0.1773 0.2962 0.038 Uiso 1 1 calc R . .
C19 C 0.2511(6) 0.1538(5) 0.3215(3) 0.0393(12) Uani 1 1 d . . .
H19A H 0.2283 0.1186 0.3776 0.047 Uiso 1 1 calc R A .
C20 C 0.3877(7) 0.1696(4) 0.2877(3) 0.0401(13) Uani 1 1 d . . .
H20A H 0.4596 0.1452 0.3203 0.048 Uiso 1 1 calc R . .
C21 C 0.4182(6) 0.2211(4) 0.2064(3) 0.0327(11) Uani 1 1 d . . .
H21A H 0.5116 0.2317 0.1819 0.039 Uiso 1 1 calc R A .
C22 C 0.3114(5) 0.2570(4) 0.1610(3) 0.0268(10) Uani 1 1 d . A .
C23 C 0.3300(5) 0.3135(4) 0.0748(3) 0.0250(9) Uani 1 1 d . A .
C24 C 0.4421(5) 0.3466(4) 0.0163(3) 0.0283(10) Uani 1 1 d . . .
H24A H 0.5365 0.3401 0.0225 0.034 Uiso 1 1 calc R A .
C25 C 0.3820(5) 0.3914(4) -0.0536(3) 0.0262(9) Uani 1 1 d . A .
C26 C 0.4490(5) 0.4440(4) -0.1361(3) 0.0317(10) Uani 1 1 d . . .
C27 C 0.1536(12) 0.0368(9) 0.0895(7) 0.024(2) Uani 0.50 1 d P A 1
C27' C 0.1268(13) 0.0438(10) 0.0475(9) 0.033(2) Uani 0.50 1 d P B 2
C28 C 0.2666(8) -0.0733(5) 0.0374(5) 0.070(2) Uani 1 1 d . . .
F7 F 0.3857(3) 0.5607(3) -0.13912(19) 0.0412(7) Uani 1 1 d . A .
F8 F 0.5917(3) 0.4268(3) -0.1464(2) 0.0441(7) Uani 1 1 d . A .
F9 F 0.4383(4) 0.4005(3) -0.20935(18) 0.0480(8) Uani 1 1 d . A .
F10 F 0.3931(8) -0.0805(7) 0.0801(6) 0.066(2) Uani 0.50 1 d P A 1
F11 F 0.3295(15) -0.0704(15) -0.0371(10) 0.054(4) Uani 0.50 1 d P A 1
F12 F 0.2462(14) -0.1686(8) 0.0650(8) 0.067(4) Uani 0.50 1 d P A 1
F10' F 0.3781(17) -0.0613(17) -0.0220(13) 0.073(6) Uani 0.50 1 d P A 2
F11' F 0.2162(11) -0.1427(7) -0.0209(7) 0.089(3) Uani 0.50 1 d P A 2
F12' F 0.2670(14) -0.1317(9) 0.0970(6) 0.075(4) Uani 0.50 1 d P A 2

loop_
_atom_site_aniso_label
_atom_site_aniso_U_11
_atom_site_aniso_U_22
_atom_site_aniso_U_33
_atom_site_aniso_U_23
_atom_site_aniso_U_13
_atom_site_aniso_U_12
Os1 0.01864(11) 0.01875(10) 0.02485(11) 0.00056(7) -0.00306(7) -0.00655(7)
O1 0.039(2) 0.0261(18) 0.0375(19) -0.0081(15) -0.0100(16) -0.0034(16)
O2 0.0262(19) 0.039(2) 0.050(2) 0.0040(17) 0.0017(16) -0.0183(16)
O3 0.037(2) 0.0337(19) 0.0332(19) 0.0019(15) -0.0159(16) -0.0091(16)
O4 0.0275(17) 0.0211(16) 0.0273(16) -0.0005(13) -0.0039(13) -0.0087(13)
O5 0.049(3) 0.030(2) 0.140(5) 0.005(3) 0.039(3) -0.014(2)
N1 0.0233(19) 0.0218(19) 0.028(2) 0.0015(15) -0.0053(16) -0.0074(16)
N2 0.025(2) 0.0208(19) 0.0252(19) -0.0008(15) -0.0051(16) -0.0095(16)
N3 0.025(2) 0.0225(19) 0.0249(19) 0.0013(15) -0.0022(16) -0.0119(16)
C1 0.024(2) 0.031(3) 0.026(2) 0.001(2) -0.0076(19) -0.010(2)
C2 0.032(3) 0.026(2) 0.031(2) -0.001(2) -0.006(2) -0.009(2)
C3 0.018(2) 0.021(2) 0.037(3) -0.007(2) 0.000(2) -0.0073(18)
C4 0.037(3) 0.038(3) 0.031(3) 0.012(2) -0.007(2) -0.020(2)
C5 0.052(3) 0.057(4) 0.032(3) 0.022(3) -0.013(3) -0.026(3)
C6 0.042(3) 0.054(3) 0.041(3) 0.016(3) -0.019(3) -0.020(3)
C7 0.030(3) 0.035(3) 0.039(3) 0.004(2) -0.013(2) -0.014(2)
C8 0.026(2) 0.019(2) 0.029(2) 0.0011(18) -0.0075(19) -0.0084(18)
C9 0.024(2) 0.021(2) 0.025(2) -0.0012(17) -0.0048(18) -0.0080(18)
C10 0.019(2) 0.023(2) 0.037(3) -0.0023(19) -0.0070(19) -0.0081(18)
C11 0.024(2) 0.019(2) 0.028(2) -0.0027(17) -0.0046(18) -0.0063(17)
C12 0.026(2) 0.026(2) 0.031(2) 0.0013(19) -0.003(2) -0.0105(19)
C13 0.029(3) 0.026(2) 0.042(3) -0.002(2) -0.004(2) -0.010(2)
C14 0.037(3) 0.023(2) 0.033(3) 0.000(2) -0.009(2) -0.008(2)
F1 0.0240(15) 0.0405(16) 0.0528(18) 0.0133(14) -0.0050(13) -0.0154(13)
F2 0.0314(15) 0.0309(15) 0.0469(17) 0.0153(13) -0.0086(13) -0.0104(12)
F3 0.066(2) 0.058(2) 0.0315(16) -0.0078(14) 0.0075(15) -0.0412(18)
F4 0.061(3) 0.069(3) 0.072(3) -0.010(2) -0.039(2) 0.012(2)
F5 0.074(3) 0.042(2) 0.047(2) 0.0049(16) 0.0051(19) 0.0140(19)
F6 0.057(2) 0.0213(17) 0.160(5) -0.014(2) -0.001(3) -0.0106(17)
Os2 0.02198(11) 0.02123(11) 0.02351(11) 0.00000(7) -0.00173(7) -0.00654(8)
O6 0.050(2) 0.0297(19) 0.041(2) -0.0123(17) -0.0154(18) 0.0006(17)
O7 0.034(2) 0.054(2) 0.052(2) 0.0100(19) 0.0032(18) -0.0250(19)
O8 0.040(2) 0.038(2) 0.037(2) -0.0010(16) -0.0180(17) -0.0107(17)
O9 0.0317(19) 0.0251(17) 0.0358(19) -0.0034(15) 0.0026(15) -0.0099(15)
O10 0.043(4) 0.026(3) 0.034(4) 0.003(3) 0.007(3) -0.017(3)
O10' 0.052(5) 0.052(5) 0.072(6) -0.004(4) -0.015(4) -0.026(4)
N4 0.031(2) 0.0222(19) 0.0205(18) -0.0003(15) -0.0044(16) -0.0060(17)
N5 0.026(2) 0.0220(19) 0.0215(18) 0.0050(15) -0.0060(16) -0.0108(16)
N6 0.028(2) 0.024(2) 0.0221(19) 0.0028(15) -0.0035(16) -0.0090(16)
C15 0.029(3) 0.035(3) 0.030(3) 0.002(2) -0.010(2) -0.009(2)
C16 0.037(3) 0.030(3) 0.036(3) 0.004(2) -0.012(2) -0.010(2)
C17 0.028(3) 0.028(3) 0.036(3) -0.009(2) 0.004(2) -0.008(2)
C18 0.033(3) 0.030(3) 0.028(2) 0.002(2) -0.007(2) -0.006(2)
C19 0.053(3) 0.036(3) 0.026(2) 0.005(2) -0.009(2) -0.011(3)
C20 0.053(4) 0.034(3) 0.034(3) 0.006(2) -0.021(3) -0.008(2)
C21 0.034(3) 0.033(3) 0.031(2) -0.002(2) -0.011(2) -0.008(2)
C22 0.028(2) 0.022(2) 0.028(2) -0.0039(18) -0.0060(19) -0.0050(19)
C23 0.026(2) 0.021(2) 0.026(2) -0.0037(18) -0.0052(19) -0.0048(18)
C24 0.024(2) 0.025(2) 0.034(2) -0.0029(19) -0.005(2) -0.0082(19)
C25 0.026(2) 0.021(2) 0.029(2) 0.0003(18) -0.0029(19) -0.0079(18)
C26 0.029(3) 0.032(3) 0.030(2) -0.001(2) 0.002(2) -0.012(2)
C27 0.028(5) 0.019(5) 0.025(5) -0.006(4) -0.010(5) -0.001(4)
C27' 0.030(6) 0.027(5) 0.041(7) -0.004(5) 0.004(5) -0.018(5)
C28 0.067(5) 0.023(3) 0.077(5) 0.002(3) 0.035(4) -0.004(3)
F7 0.0454(18) 0.0328(16) 0.0390(16) 0.0105(13) -0.0011(14) -0.0143(14)
F8 0.0273(15) 0.0500(18) 0.0509(19) 0.0118(15) -0.0009(14) -0.0173(14)
F9 0.061(2) 0.063(2) 0.0250(14) -0.0027(14) 0.0027(14) -0.0372(18)
F10 0.044(4) 0.062(5) 0.088(6) -0.010(4) -0.035(4) 0.007(4)
F11 0.060(9) 0.032(6) 0.035(4) 0.004(4) 0.014(6) 0.007(6)
F12 0.061(6) 0.025(4) 0.090(9) -0.011(5) 0.023(6) -0.012(4)
F10' 0.049(9) 0.036(5) 0.098(13) -0.011(7) 0.034(7) -0.010(6)
F11' 0.111(8) 0.048(5) 0.118(8) -0.027(5) -0.057(6) -0.010(5)
F12' 0.079(8) 0.059(7) 0.042(5) 0.020(5) 0.006(5) 0.015(6)

loop_
_atom_type_symbol
_atom_type_description
_atom_type_scat_dispersion_real
_atom_type_scat_dispersion_imag
_atom_type_scat_source
C C 0.0033 0.0016 'International Tables Vol C Tables 4.2.6.8 and 6.1.1.4'
H H 0.0000 0.0000 'International Tables Vol C Tables 4.2.6.8 and 6.1.1.4'
N N 0.0061 0.0033 'International Tables Vol C Tables 4.2.6.8 and 6.1.1.4'
O O 0.0106 0.0060 'International Tables Vol C Tables 4.2.6.8 and 6.1.1.4'
F F 0.0171 0.0103 'International Tables Vol C Tables 4.2.6.8 and 6.1.1.4'
Os Os -1.2165 7.6030 'International Tables Vol C Tables 4.2.6.8 and 6.1.1.4'

loop_
_geom_angle_atom_site_label_1
_geom_angle_atom_site_label_2
_geom_angle_atom_site_label_3
_geom_angle
C1 Os1 C3 92.68(19)
C1 Os1 C2 89.9(2)
C3 Os1 C2 92.8(2)
C1 Os1 N2 92.85(18)
C3 Os1 N2 92.57(17)
C2 Os1 N2 173.87(17)
C1 Os1 O4 172.43(16)
C3 Os1 O4 92.51(16)
C2 Os1 O4 95.35(17)
N2 Os1 O4 81.42(13)
C1 Os1 N1 92.25(17)
C3 Os1 N1 168.79(16)
C2 Os1 N1 97.29(18)
N2 Os1 N1 77.13(14)
O4 Os1 N1 81.69(13)
C13 O4 Os1 123.5(3)
C4 N1 C8 118.9(4)
C4 N1 Os1 126.0(3)
C8 N1 Os1 115.1(3)
N3 N2 C9 111.7(4)
N3 N2 Os1 131.5(3)
C9 N2 Os1 116.6(3)
N2 N3 C11 104.4(4)
O1 C1 Os1 176.1(4)
O2 C2 Os1 176.3(4)
O3 C3 Os1 176.1(4)
N1 C4 C5 121.8(5)
C4 C5 C6 120.1(5)
C5 C6 C7 118.8(5)
C6 C7 C8 119.6(5)
N1 C8 C7 120.9(4)
N1 C8 C9 114.3(4)
C7 C8 C9 124.8(4)
N2 C9 C10 108.0(4)
N2 C9 C8 116.8(4)
C10 C9 C8 135.3(4)
C9 C10 C11 102.8(4)
N3 C11 C10 113.1(4)
N3 C11 C12 118.9(4)
C10 C11 C12 128.0(4)
F3 C12 F1 107.4(4)
F3 C12 F2 105.9(4)
F1 C12 F2 105.9(4)
F3 C12 C11 113.6(4)
F1 C12 C11 111.5(4)
F2 C12 C11 112.1(4)
O5 C13 O4 129.2(5)
O5 C13 C14 118.5(5)
O4 C13 C14 112.3(4)
F6 C14 F4 107.1(5)
F6 C14 F5 107.2(5)
F4 C14 F5 106.0(5)
F6 C14 C13 112.5(4)
F4 C14 C13 110.0(4)
F5 C14 C13 113.6(4)
C15 Os2 C17 92.8(2)
C15 Os2 C16 92.1(2)
C17 Os2 C16 91.0(2)
C15 Os2 N5 91.84(19)
C17 Os2 N5 93.91(18)
C16 Os2 N5 173.58(17)
C15 Os2 O9 171.35(17)
C17 Os2 O9 93.71(17)
C16 Os2 O9 93.54(18)
N5 Os2 O9 81.99(14)
C15 Os2 N4 91.52(17)
C17 Os2 N4 170.08(17)
C16 Os2 N4 97.82(18)
N5 Os2 N4 77.00(14)
O9 Os2 N4 81.22(14)
C27' O9 C27 36.2(6)
C27' O9 Os2 127.4(6)
C27 O9 Os2 121.0(5)
C22 N4 C18 119.1(4)
C22 N4 Os2 115.6(3)
C18 N4 Os2 125.2(3)
N6 N5 C23 111.8(4)
N6 N5 Os2 131.2(3)
C23 N5 Os2 116.8(3)
N5 N6 C25 104.1(4)
O6 C15 Os2 175.0(4)
O7 C16 Os2 175.1(5)
O8 C17 Os2 176.7(4)
N4 C18 C19 121.5(5)
C18 C19 C20 119.4(5)
C21 C20 C19 119.3(5)
C20 C21 C22 119.1(5)
N4 C22 C21 121.6(4)
N4 C22 C23 114.2(4)
C21 C22 C23 124.2(4)
N5 C23 C24 108.3(4)
N5 C23 C22 116.2(4)
C24 C23 C22 135.5(4)
C25 C24 C23 102.6(4)
N6 C25 C24 113.2(4)
N6 C25 C26 118.7(4)
C24 C25 C26 128.1(4)
F8 C26 F7 106.1(4)
F8 C26 F9 106.5(4)
F7 C26 F9 105.5(4)
F8 C26 C25 112.3(4)
F7 C26 C25 113.0(4)
F9 C26 C25 112.9(4)
O10 C27 O9 128.7(9)
O10 C27 C28 119.1(9)
O9 C27 C28 112.2(8)
O9 C27' O10' 124.6(11)
O9 C27' C28 109.3(9)
O10' C27' C28 126.0(9)
F12' C28 F11 141.7(11)
F12' C28 F12 38.9(7)
F11 C28 F12 116.9(11)
F12' C28 F10' 127.5(13)
F11 C28 F10' 29.7(10)
F12 C28 F10' 126.1(11)
F12' C28 C27 94.9(8)
F11 C28 C27 122.7(10)
F12 C28 C27 114.9(8)
F10' C28 C27 118.6(11)
F12' C28 F10 66.9(10)
F11 C28 F10 99.0(9)
F12 C28 F10 98.1(9)
F10' C28 F10 70.0(9)
C27 C28 F10 96.4(7)
F12' C28 F11' 99.7(9)
F11 C28 F11' 69.8(10)
F12 C28 F11' 60.8(7)
F10' C28 F11' 97.1(10)
C27 C28 F11' 119.4(8)
F10 C28 F11' 143.2(6)
F12' C28 C27' 115.9(8)
F11 C28 C27' 102.0(11)
F12 C28 C27' 119.2(8)
F10' C28 C27' 111.2(11)
C27 C28 C27' 28.0(4)
F10 C28 C27' 120.7(7)
F11' C28 C27' 96.1(8)

loop_
_geom_bond_atom_site_label_1
_geom_bond_atom_site_label_2
_geom_bond_distance
Os1 C1 1.906(5)
Os1 C3 1.938(5)
Os1 C2 1.961(5)
Os1 N2 2.061(4)
Os1 O4 2.098(3)
Os1 N1 2.139(4)
O1 C1 1.128(6)
O2 C2 1.118(6)
O3 C3 1.125(6)
O4 C13 1.277(6)
O5 C13 1.205(7)
N1 C4 1.350(6)
N1 C8 1.358(6)
N2 N3 1.341(5)
N2 C9 1.350(6)
N3 C11 1.339(6)
C4 C5 1.360(7)
C5 C6 1.377(8)
C6 C7 1.375(7)
C7 C8 1.386(6)
C8 C9 1.453(6)
C9 C10 1.391(6)
C10 C11 1.390(6)
C11 C12 1.487(6)
C12 F3 1.326(5)
C12 F1 1.341(5)
C12 F2 1.352(5)
C13 C14 1.530(7)
C14 F6 1.308(6)
C14 F4 1.312(6)
C14 F5 1.320(6)
Os2 C15 1.901(5)
Os2 C17 1.929(6)
Os2 C16 1.938(5)
Os2 N5 2.066(4)
Os2 O9 2.095(3)
Os2 N4 2.131(4)
O6 C15 1.134(6)
O7 C16 1.136(6)
O8 C17 1.132(6)
O9 C27' 1.224(11)
O9 C27 1.245(11)
O10 C27 1.197(12)
O10' C27' 1.226(14)
N4 C22 1.354(6)
N4 C18 1.354(6)
N5 N6 1.329(5)
N5 C23 1.352(6)
N6 C25 1.349(6)
C18 C19 1.368(7)
C19 C20 1.388(8)
C20 C21 1.376(7)
C21 C22 1.377(6)
C22 C23 1.461(6)
C23 C24 1.384(6)
C24 C25 1.384(6)
C25 C26 1.483(6)
C26 F8 1.334(6)
C26 F7 1.346(6)
C26 F9 1.345(6)
C27 C28 1.549(11)
C27' C28 1.612(14)
C28 F12' 1.128(12)
C28 F11 1.169(17)
C28 F12 1.256(11)
C28 F10' 1.279(17)
C28 F10 1.558(12)
C28 F11' 1.561(12)
